data_4065473
loop_
_publ_author_name
'Cui, Huiling'
'Goddard, Richard'
'P\"orschke, Klaus-Richard'

_publ_section_title
;
 Synthesis and Coordination Chemistry ofN,N-Diallylbispidine
;
_journal_issue 22
_journal_name_full Organometallics
_journal_page_first 6241
_journal_paper_doi 10.1021/om200824c
_journal_volume 30
_journal_year 2011
_chemical_compound_source tetrahydrofuran
_chemical_formula_moiety 'C16 H27 N2 Pd, F6 P'
_chemical_formula_sum 'C16 H27 F6 N2 P Pd'
_chemical_formula_weight 498.77
_chemical_name_systematic
;
 N,N'-3,7-diallyl-3,7-diaza-bicyclo[3.3.1]nonane(N,N'-Diallyl-bispidine)-
 hapto-3-allyl-palladium(II) hexafluorophosphate
;
_space_group_IT_number 61
_space_group_name_Hall '-P 2ac 2ab'
_space_group_name_H-M_alt 'P b c a'
_symmetry_cell_setting orthorhombic
_symmetry_Int_Tables_number 61
_symmetry_space_group_name_Hall '-P 2ac 2ab'
_symmetry_space_group_name_H-M 'P b c a'
_atom_sites_solution_hydrogens geom
_atom_sites_solution_primary direct
_atom_sites_solution_secondary difmap
_audit_block_code CUI-CB-054-01
_audit_creation_date 2011-07-01
_cell_angle_alpha 90.00
_cell_angle_beta 90.00
_cell_angle_gamma 90.00
_cell_formula_units_Z 8
_cell_length_a 9.4982(6)
_cell_length_b 16.2862(9)
_cell_length_c 24.839(3)
_cell_measurement_reflns_used 101685
_cell_measurement_temperature 100(2)
_cell_measurement_theta_max 35.9995
_cell_measurement_theta_min 2.6157
_cell_volume 3842.3(6)
_computing_cell_refinement 'DENZO (Bruker AXS, 2006)'
_computing_data_collection 'DATCOL (Bruker AXS, 2006)'
_computing_data_reduction 'DENZO (Bruker AXS, 2006)'
_computing_molecular_graphics 'DIAMOND (Crystal Impact GbR, 2005)'
_computing_publication_material
;
O. V. Dolomanov, L. J. Bourhis, R. J. Gildea, J. A. K. Howard and H. Puschmann,
OLEX2: a complete structure solution, refinement and analysis program.
J. Appl. Cryst. (2009). 42, 339-341.
;
_computing_structure_refinement 'SHELXL-97 (Sheldrick, 2008)'
_computing_structure_solution 'SHELXS-97 (Sheldrick, 2008)'
_diffrn_ambient_temperature 100(2)
_diffrn_detector_area_resol_mean 18.02
_diffrn_measured_fraction_theta_full 0.999
_diffrn_measured_fraction_theta_max 0.999
_diffrn_measurement_device_type 'Bruker AXS Enraf-Nonius KappaCCD'
_diffrn_measurement_method 'CCD \f- and \w-scans'
_diffrn_radiation_monochromator graphite
_diffrn_radiation_source '0.2 x 2mm^2^ focus rotating anode'
_diffrn_radiation_type MoK\a
_diffrn_radiation_wavelength 0.71073
_diffrn_reflns_av_R_equivalents 0.0368
_diffrn_reflns_av_unetI/netI 0.0157
_diffrn_reflns_limit_h_max 12
_diffrn_reflns_limit_h_min -11
_diffrn_reflns_limit_k_max 21
_diffrn_reflns_limit_k_min -21
_diffrn_reflns_limit_l_max 32
_diffrn_reflns_limit_l_min -32
_diffrn_reflns_number 54742
_diffrn_reflns_theta_full 27.50
_diffrn_reflns_theta_max 27.50
_diffrn_reflns_theta_min 2.61
_diffrn_source 'fine-focus sealed tube'
_diffrn_standards_number 0
_exptl_absorpt_coefficient_mu 1.107
_exptl_absorpt_correction_T_max 0.93793
_exptl_absorpt_correction_T_min 0.83683
_exptl_absorpt_correction_type gaussian
_exptl_absorpt_process_details 'SADABS (Bruker AXS, 2008)'
_exptl_crystal_colour colourless
_exptl_crystal_density_diffrn 1.724
_exptl_crystal_description plate
_exptl_crystal_F_000 2016
_exptl_crystal_size_max 0.24
_exptl_crystal_size_mid 0.08
_exptl_crystal_size_min 0.06
_refine_diff_density_max 1.538
_refine_diff_density_min -1.279
_refine_diff_density_rms 0.076
_refine_ls_extinction_method none
_refine_ls_goodness_of_fit_ref 1.059
_refine_ls_hydrogen_treatment constr
_refine_ls_matrix_type full
_refine_ls_number_parameters 234
_refine_ls_number_reflns 4419
_refine_ls_number_restraints 0
_refine_ls_restrained_S_all 1.059
_refine_ls_R_factor_all 0.0365
_refine_ls_R_factor_gt 0.0293
_refine_ls_shift/su_max 0.001
_refine_ls_shift/su_mean 0.000
_refine_ls_structure_factor_coef Fsqd
_refine_ls_weighting_details 'calc w=1/[\s^2^(Fo^2^)+(0.0207P)^2^+9.0145P] where P=(Fo^2^+2Fc^2^)/3'
_refine_ls_weighting_scheme calc
_refine_ls_wR_factor_gt 0.0638
_refine_ls_wR_factor_ref 0.0681
_reflns_number_gt 3831
_reflns_number_total 4419
_reflns_threshold_expression >2sigma(I)
_cod_data_source_file om200824c_si_002.cif
_cod_data_source_block 12b
_cod_original_cell_volume 3842.3(5)
_cod_original_sg_symbol_Hall '-p 2ac 2ab'
_cod_original_sg_symbol_H-M Pbca
_cod_database_code 4065473

loop_
_space_group_symop_id
_space_group_symop_operation_xyz
1 'x, y, z'
2 '-x+1/2, -y, z+1/2'
3 'x+1/2, -y+1/2, -z'
4 '-x, y+1/2, -z+1/2'
5 '-x, -y, -z'
6 'x-1/2, y, -z-1/2'
7 '-x-1/2, y-1/2, z'
8 'x, -y-1/2, z-1/2'

loop_
_atom_site_label
_atom_site_type_symbol
_atom_site_fract_x
_atom_site_fract_y
_atom_site_fract_z
_atom_site_U_iso_or_equiv
_atom_site_adp_type
_atom_site_occupancy
_atom_site_symmetry_multiplicity
_atom_site_calc_flag
_atom_site_refinement_flags
_atom_site_disorder_assembly
_atom_site_disorder_group
Pd1 Pd 0.377935(19) 0.321737(11) 0.144215(7) 0.01877(6) Uani 1 1 d . . .
P1 P -0.09129(7) 0.35922(4) 0.12514(3) 0.02357(14) Uani 1 1 d . . .
F1 F -0.0817(2) 0.44769(11) 0.15241(9) 0.0507(5) Uani 1 1 d . . .
F2 F -0.1769(3) 0.39584(15) 0.07549(8) 0.0614(6) Uani 1 1 d . . .
F3 F -0.00730(19) 0.32070(11) 0.17507(7) 0.0397(4) Uani 1 1 d . . .
F4 F -0.23597(18) 0.34244(14) 0.15608(8) 0.0454(5) Uani 1 1 d . . .
F5 F -0.0997(2) 0.27002(11) 0.09812(7) 0.0416(4) Uani 1 1 d . . .
F6 F 0.0540(2) 0.37464(13) 0.09460(9) 0.0539(6) Uani 1 1 d . . .
N1 N 0.4231(2) 0.26925(12) 0.06707(8) 0.0188(4) Uani 1 1 d . B .
N2 N 0.3244(2) 0.19851(13) 0.16910(8) 0.0194(4) Uani 1 1 d . B .
C1 C 0.5438(3) 0.21134(16) 0.07467(10) 0.0226(5) Uani 1 1 d . . .
H1A H 0.6193 0.2398 0.0932 0.027 Uiso 1 1 calc R B .
H1B H 0.5789 0.1948 0.0396 0.027 Uiso 1 1 calc R . .
C2 C 0.5044(3) 0.13485(15) 0.10665(10) 0.0220(5) Uani 1 1 d . B .
H2 H 0.5871 0.0989 0.1076 0.026 Uiso 1 1 calc R . .
C3 C 0.4589(3) 0.15058(16) 0.16472(10) 0.0224(5) Uani 1 1 d . . .
H3A H 0.4470 0.0983 0.1828 0.027 Uiso 1 1 calc R B .
H3B H 0.5330 0.1803 0.1832 0.027 Uiso 1 1 calc R . .
C4 C 0.2120(3) 0.16292(15) 0.13435(10) 0.0218(5) Uani 1 1 d . . .
H4A H 0.1322 0.2001 0.1338 0.026 Uiso 1 1 calc R B .
H4B H 0.1805 0.1115 0.1500 0.026 Uiso 1 1 calc R . .
C5 C 0.2607(3) 0.14738(15) 0.07655(10) 0.0222(5) Uani 1 1 d . B .
H5 H 0.1839 0.1197 0.0574 0.027 Uiso 1 1 calc R . .
C6 C 0.2975(3) 0.22514(15) 0.04522(10) 0.0211(5) Uani 1 1 d . . .
H6A H 0.3154 0.2106 0.0080 0.025 Uiso 1 1 calc R B .
H6B H 0.2172 0.2619 0.0459 0.025 Uiso 1 1 calc R . .
C7 C 0.3877(3) 0.08948(16) 0.07681(11) 0.0256(5) Uani 1 1 d . . .
H7A H 0.3647 0.0386 0.0951 0.031 Uiso 1 1 calc R B .
H7B H 0.4168 0.0769 0.0403 0.031 Uiso 1 1 calc R . .
C8 C 0.4680(3) 0.33181(16) 0.02633(11) 0.0262(5) Uani 1 1 d . . .
H8A H 0.4967 0.3036 -0.0063 0.031 Uiso 1 1 calc R B .
H8B H 0.5494 0.3610 0.0401 0.031 Uiso 1 1 calc R . .
C9 C 0.3555(3) 0.39330(17) 0.01232(11) 0.0284(6) Uani 1 1 d . B .
H9 H 0.2979 0.4127 0.0398 0.034 Uiso 1 1 calc R . .
C10 C 0.3344(3) 0.42105(19) -0.03671(13) 0.0364(7) Uani 1 1 d . . .
H10A H 0.3906 0.4027 -0.0649 0.044 Uiso 1 1 calc R B .
H10B H 0.2634 0.4591 -0.0432 0.044 Uiso 1 1 calc R . .
C11 C 0.2783(3) 0.20072(17) 0.22712(10) 0.0276(6) Uani 1 1 d . . .
H11A H 0.3490 0.2302 0.2476 0.033 Uiso 1 1 calc R B .
H11B H 0.1916 0.2320 0.2293 0.033 Uiso 1 1 calc R . .
C12 C 0.2546(3) 0.11956(18) 0.25338(12) 0.0324(6) Uani 1 1 d . B .
H12 H 0.1921 0.0829 0.2375 0.039 Uiso 1 1 calc R . .
C13 C 0.3189(3) 0.0974(2) 0.29839(13) 0.0415(8) Uani 1 1 d . . .
H13A H 0.3818 0.1331 0.3150 0.050 Uiso 1 1 calc R B .
H13B H 0.3011 0.0462 0.3134 0.050 Uiso 1 1 calc R . .
C14 C 0.3286(5) 0.3943(2) 0.21341(14) 0.0555(11) Uani 1 1 d . B .
H14A H 0.2436 0.4271 0.2113 0.067 Uiso 1 1 calc R A 1
H14B H 0.3418 0.3682 0.2481 0.067 Uiso 1 1 calc R A 1
C15A C 0.4432(5) 0.4260(3) 0.19048(18) 0.0266(9) Uiso 0.60 1 d P B 1
H15 H 0.5327 0.4231 0.2100 0.032 Uiso 0.60 1 calc PR B 1
C15B C 0.3432(10) 0.4413(6) 0.1735(4) 0.046(2) Uiso 0.40 1 d P B 2
H15B H 0.2536 0.4645 0.1611 0.055 Uiso 0.40 1 calc PR B 2
C16 C 0.4459(3) 0.44528(17) 0.13523(13) 0.0352(7) Uani 1 1 d . B .
H16 H 0.5380 0.4534 0.1192 0.042 Uiso 1 1 calc R C 1
H15A H 0.3759 0.4843 0.1227 0.042 Uiso 1 1 calc R C 1

loop_
_atom_site_aniso_label
_atom_site_aniso_U_11
_atom_site_aniso_U_22
_atom_site_aniso_U_33
_atom_site_aniso_U_23
_atom_site_aniso_U_13
_atom_site_aniso_U_12
Pd1 0.01922(10) 0.01703(10) 0.02007(10) -0.00218(7) -0.00390(7) 0.00277(7)
P1 0.0218(3) 0.0215(3) 0.0275(3) -0.0013(3) 0.0003(3) 0.0052(3)
F1 0.0694(14) 0.0221(9) 0.0608(13) -0.0109(8) 0.0117(11) 0.0016(9)
F2 0.0800(16) 0.0679(14) 0.0362(10) 0.0080(10) -0.0086(11) 0.0419(13)
F3 0.0372(9) 0.0457(10) 0.0361(9) -0.0025(8) -0.0121(8) 0.0124(8)
F4 0.0225(8) 0.0684(14) 0.0451(11) -0.0075(10) 0.0052(8) -0.0036(9)
F5 0.0510(11) 0.0301(9) 0.0438(10) -0.0144(8) -0.0066(9) 0.0009(8)
F6 0.0456(11) 0.0542(13) 0.0620(13) -0.0045(10) 0.0283(10) -0.0083(10)
N1 0.0151(9) 0.0199(10) 0.0214(10) 0.0022(8) 0.0013(8) 0.0013(8)
N2 0.0177(9) 0.0216(10) 0.0187(10) 0.0015(8) 0.0019(8) 0.0064(8)
C1 0.0157(11) 0.0257(12) 0.0264(13) 0.0017(10) 0.0036(9) 0.0047(10)
C2 0.0175(11) 0.0234(13) 0.0249(12) 0.0026(10) 0.0025(10) 0.0075(10)
C3 0.0179(11) 0.0259(13) 0.0233(12) 0.0041(10) 0.0009(10) 0.0089(10)
C4 0.0163(11) 0.0177(11) 0.0313(13) 0.0031(10) 0.0012(10) 0.0015(9)
C5 0.0200(11) 0.0192(11) 0.0275(13) -0.0020(10) -0.0041(10) -0.0021(10)
C6 0.0208(11) 0.0230(12) 0.0194(11) -0.0024(9) -0.0031(9) -0.0001(10)
C7 0.0287(13) 0.0190(12) 0.0290(13) -0.0021(10) 0.0019(11) 0.0037(10)
C8 0.0242(12) 0.0265(13) 0.0279(13) 0.0056(11) 0.0058(11) -0.0008(11)
C9 0.0311(14) 0.0223(13) 0.0319(14) 0.0037(11) 0.0007(11) 0.0004(11)
C10 0.0372(16) 0.0329(16) 0.0391(16) 0.0121(13) -0.0050(13) -0.0037(13)
C11 0.0311(14) 0.0278(14) 0.0241(13) 0.0016(11) 0.0038(11) 0.0069(11)
C12 0.0378(16) 0.0286(14) 0.0309(14) 0.0007(12) 0.0096(12) 0.0012(13)
C13 0.0357(16) 0.0470(19) 0.0419(17) 0.0212(15) 0.0086(14) 0.0096(15)
C14 0.102(3) 0.0308(17) 0.0337(17) -0.0172(14) 0.0037(19) 0.0046(19)
C16 0.0400(16) 0.0159(12) 0.0499(19) -0.0045(12) -0.0059(14) -0.0041(12)

loop_
_atom_type_symbol
_atom_type_description
_atom_type_scat_dispersion_real
_atom_type_scat_dispersion_imag
_atom_type_scat_source
C C 0.0033 0.0016 'International Tables Vol C Tables 4.2.6.8 and 6.1.1.4'
H H 0.0000 0.0000 'International Tables Vol C Tables 4.2.6.8 and 6.1.1.4'
F F 0.0171 0.0103 'International Tables Vol C Tables 4.2.6.8 and 6.1.1.4'
N N 0.0061 0.0033 'International Tables Vol C Tables 4.2.6.8 and 6.1.1.4'
P P 0.1023 0.0942 'International Tables Vol C Tables 4.2.6.8 and 6.1.1.4'
Pd Pd -0.9988 1.0072 'International Tables Vol C Tables 4.2.6.8 and 6.1.1.4'

loop_
_exptl_crystal_face_index_h
_exptl_crystal_face_index_k
_exptl_crystal_face_index_l
_exptl_crystal_face_perp_dist
0.00 0.00 -1.00 0.0300
0.00 0.00 1.00 0.0300
0.00 -1.00 0.00 0.0400
0.00 1.00 0.00 0.0400
1.00 0.00 0.00 0.1200
-1.00 0.00 0.00 0.1200

loop_
_geom_angle_atom_site_label_1
_geom_angle_atom_site_label_2
_geom_angle_atom_site_label_3
_geom_angle
_geom_angle_publ_flag
N1 Pd1 N2 86.12(8) y
N1 Pd1 C15A 137.60(13) y
C14 Pd1 N1 169.70(12) y
C14 Pd1 N2 103.41(12) y
C14 Pd1 C15A 36.29(16) y
C15A Pd1 N2 130.62(13) y
C15B Pd1 N1 135.2(3) y
C15B Pd1 N2 136.4(2) y
C15B Pd1 C14 34.6(3) y
C15B Pd1 C15A 29.2(3) y
C15B Pd1 C16 37.6(3) y
C16 Pd1 N1 102.90(10) y
C16 Pd1 N2 168.85(10) y
C16 Pd1 C14 68.13(14) y
C16 Pd1 C15A 38.53(14) y
F1 P1 F3 89.80(11) y
F1 P1 F4 89.95(11) y
F1 P1 F5 179.43(13) y
F1 P1 F6 90.60(11) y
F2 P1 F1 91.13(12) y
F2 P1 F3 178.79(13) y
F2 P1 F4 89.86(12) y
F2 P1 F5 89.42(11) y
F2 P1 F6 90.83(13) y
F4 P1 F3 89.36(11) y
F4 P1 F5 90.20(11) y
F5 P1 F3 89.65(10) y
F6 P1 F3 89.94(12) y
F6 P1 F4 179.11(13) y
F6 P1 F5 89.24(11) y
C1 N1 Pd1 106.99(15) y
C1 N1 C8 107.19(19) y
C6 N1 Pd1 110.92(14) y
C6 N1 C1 110.76(19) y
C6 N1 C8 107.99(19) y
C8 N1 Pd1 112.95(16) y
C3 N2 Pd1 105.20(15) y
C3 N2 C11 109.22(19) y
C4 N2 Pd1 111.36(14) y
C4 N2 C3 111.43(19) y
C4 N2 C11 110.8(2) y
C11 N2 Pd1 108.65(15) y
N1 C1 C2 113.12(19) y
C1 C2 C3 115.1(2) y
C1 C2 C7 108.7(2) y
C7 C2 C3 109.5(2) y
N2 C3 C2 113.4(2) y
N2 C4 C5 113.02(19) y
C4 C5 C7 109.7(2) y
C6 C5 C4 114.2(2) y
C6 C5 C7 109.4(2) y
N1 C6 C5 113.35(19) y
C2 C7 C5 106.0(2) y
N1 C8 C9 114.0(2) y
C10 C9 C8 123.4(3) y
C12 C11 N2 116.2(2) y
C13 C12 C11 122.8(3) y
C15A C14 Pd1 72.0(2) y
C15B C14 Pd1 71.3(4) y
C15B C14 C15A 48.6(5) y
C14 C15A Pd1 71.7(2) y
C14 C15A C16 121.2(4) y
C16 C15A Pd1 70.1(2) y
C14 C15B Pd1 74.2(5) y
C14 C15B C16 131.0(8) y
C16 C15B Pd1 72.0(4) y
C15A C16 Pd1 71.4(2) y
C15B C16 Pd1 70.4(4) y
C15B C16 C15A 45.4(4) y

loop_
_geom_bond_atom_site_label_1
_geom_bond_atom_site_label_2
_geom_bond_distance
_geom_bond_publ_flag
Pd1 N1 2.142(2) y
Pd1 N2 2.161(2) y
Pd1 C14 2.138(3) y
Pd1 C15A 2.142(5) y
Pd1 C15B 2.105(9) y
Pd1 C16 2.125(3) y
P1 F1 1.5948(19) y
P1 F2 1.593(2) y
P1 F3 1.6025(18) y
P1 F4 1.5981(19) y
P1 F5 1.6022(18) y
P1 F6 1.5947(19) y
N1 C1 1.497(3) y
N1 C6 1.494(3) y
N1 C8 1.498(3) y
N2 C3 1.501(3) y
N2 C4 1.490(3) y
N2 C11 1.507(3) y
C1 C2 1.524(3) y
C2 C3 1.527(3) y
C2 C7 1.525(4) y
C4 C5 1.530(4) y
C5 C6 1.527(3) y
C5 C7 1.531(4) y
C8 C9 1.505(4) y
C9 C10 1.314(4) y
C11 C12 1.491(4) y
C12 C13 1.324(4) y
C14 C15A 1.333(6) y
C14 C15B 1.261(10) y
C15A C16 1.408(5) y
C15B C16 1.363(9) y
